data_7243117
loop_
_publ_author_name
'Cen, Peipei'
'He, Zixin'
'Ding, Runmei'
'Yang, Huifang'
'Li, Li'
'Zhang, Yi-Quan'
'Li, Yonghong'
'Tian, Danian'
'Liu, Xiangyu'

_publ_section_title
;
 Modulating the slow magnetic relaxation of a mononuclear Dy(iii)
 single-molecule magnet via a magnetic field and dilution effects
;
_journal_issue 32
_journal_name_full CrystEngComm
_journal_page_first 5443
_journal_page_last 5450
_journal_paper_doi 10.1039/D1CE00682G
_journal_volume 23
_journal_year 2021
_chemical_formula_sum 'C44 H26 F9 N4 O6 Y'
_chemical_formula_weight 966.60
_space_group_crystal_system orthorhombic
_space_group_IT_number 33
_space_group_name_Hall 'P 2c -2n'
_space_group_name_H-M_alt 'P n a 21'
_atom_sites_solution_hydrogens geom
_audit_creation_method SHELXL-2018/3
_audit_update_record
;
2020-09-09 deposited with the CCDC.	2021-06-28 downloaded from the CCDC.
;
_cell_angle_alpha 90
_cell_angle_beta 90
_cell_angle_gamma 90
_cell_formula_units_Z 4
_cell_length_a 21.3258(11)
_cell_length_b 10.8147(3)
_cell_length_c 17.9497(8)
_cell_measurement_reflns_used 3486
_cell_measurement_temperature 100(2)
_cell_measurement_theta_max 73.4330
_cell_measurement_theta_min 4.1010
_cell_volume 4139.8(3)
_computing_cell_refinement 'CrysAlisPro 1.171.38.43f (Rigaku OD, 2015)'
_computing_data_collection 'CrysAlisPro 1.171.38.43f (Rigaku OD, 2015)'
_computing_data_reduction 'CrysAlisPro 1.171.38.43f (Rigaku OD, 2015)'
_computing_structure_refinement 'SHELXL-2018/3 (Sheldrick, 2018)'
_computing_structure_solution 'SHELXT 2014/5 (Sheldrick, 2014)'
_diffrn_ambient_temperature 100(2)
_diffrn_measured_fraction_theta_full 0.998
_diffrn_measured_fraction_theta_max 0.976
_diffrn_measurement_device_type 'SuperNova, Dual, Cu at zero, AtlasS2'
_diffrn_radiation_type CuK\a
_diffrn_radiation_wavelength 1.54184
_diffrn_reflns_av_R_equivalents 0.0510
_diffrn_reflns_av_unetI/netI 0.0709
_diffrn_reflns_Laue_measured_fraction_full 0.998
_diffrn_reflns_Laue_measured_fraction_max 0.976
_diffrn_reflns_limit_h_max 25
_diffrn_reflns_limit_h_min -12
_diffrn_reflns_limit_k_max 13
_diffrn_reflns_limit_k_min -12
_diffrn_reflns_limit_l_max 18
_diffrn_reflns_limit_l_min -21
_diffrn_reflns_number 10317
_diffrn_reflns_point_group_measured_fraction_full 0.743
_diffrn_reflns_point_group_measured_fraction_max 0.714
_diffrn_reflns_theta_full 67.684
_diffrn_reflns_theta_max 73.520
_diffrn_reflns_theta_min 4.146
_diffrn_source 'micro-focus sealed X-ray tube'
_exptl_absorpt_coefficient_mu 2.828
_exptl_absorpt_correction_T_max 1.00000
_exptl_absorpt_correction_T_min 0.73894
_exptl_absorpt_correction_type multi-scan
_exptl_absorpt_process_details sadabs
_exptl_crystal_colour colourless
_exptl_crystal_density_diffrn 1.551
_exptl_crystal_description block
_exptl_crystal_F_000 1944
_exptl_crystal_size_max 0.110
_exptl_crystal_size_mid 0.100
_exptl_crystal_size_min 0.080
_refine_diff_density_max 1.055
_refine_diff_density_min -1.472
_refine_diff_density_rms 0.095
_refine_ls_abs_structure_details
;
 Flack x determined using 1086 quotients [(I+)-(I-)]/[(I+)+(I-)]
 (Parsons, Flack and Wagner, Acta Cryst. B69 (2013) 249-259).
;
_refine_ls_abs_structure_Flack 0.01(3)
_refine_ls_extinction_method none
_refine_ls_goodness_of_fit_ref 1.056
_refine_ls_hydrogen_treatment constr
_refine_ls_matrix_type full
_refine_ls_number_parameters 642
_refine_ls_number_reflns 5956
_refine_ls_number_restraints 1291
_refine_ls_restrained_S_all 0.992
_refine_ls_R_factor_all 0.0897
_refine_ls_R_factor_gt 0.0741
_refine_ls_shift/su_max 0.004
_refine_ls_shift/su_mean 0.000
_refine_ls_structure_factor_coef Fsqd
_refine_ls_weighting_details 'w=1/[\s^2^(Fo^2^)+(0.0915P)^2^+9.0923P] where P=(Fo^2^+2Fc^2^)/3'
_refine_ls_weighting_scheme calc
_refine_ls_wR_factor_gt 0.1861
_refine_ls_wR_factor_ref 0.2034
_reflns_Friedel_coverage 0.417
_reflns_Friedel_fraction_full 0.470
_reflns_Friedel_fraction_max 0.435
_reflns_number_gt 4944
_reflns_number_total 5956
_reflns_threshold_expression 'I > 2\s(I)'
_cod_data_source_file d1ce00682g2.cif
_cod_data_source_block 6a_a
_cod_depositor_comments 'Adding full bibliography for 7243116--7243117.cif.'
_cod_database_code 7243117
_shelx_shelxl_version_number 2018/3
_shelx_space_group_comment
;
The symmetry employed for this shelxl refinement is uniquely defined
by the following loop, which should always be used as a source of
symmetry information in preference to the above space-group names.
They are only intended as comments.
;
_shelx_estimated_absorpt_t_min 0.746
_shelx_estimated_absorpt_t_max 0.805

loop_
_space_group_symop_operation_xyz
'x, y, z'
'-x, -y, z+1/2'
'x+1/2, -y+1/2, z'
'-x+1/2, y+1/2, z+1/2'

loop_
_atom_site_label
_atom_site_type_symbol
_atom_site_fract_x
_atom_site_fract_y
_atom_site_fract_z
_atom_site_U_iso_or_equiv
_atom_site_adp_type
_atom_site_occupancy
_atom_site_site_symmetry_order
_atom_site_calc_flag
_atom_site_refinement_flags_posn
_atom_site_refinement_flags_adp
_atom_site_refinement_flags_occupancy
_atom_site_disorder_assembly
_atom_site_disorder_group
Y1 Y 0.62398(5) 0.73438(6) 0.53365(10) 0.0481(3) Uani 1 1 d . . . . .
F1 F 0.5632(4) 0.3597(7) 0.6752(6) 0.083(3) Uani 1 1 d . U . . .
F2 F 0.4719(4) 0.4192(6) 0.7105(5) 0.085(3) Uani 1 1 d . U . . .
F3 F 0.4907(4) 0.3817(7) 0.5970(6) 0.083(3) Uani 1 1 d . U . . .
F4 F 0.7732(5) 1.0280(8) 0.6565(6) 0.093(3) Uani 1 1 d . U . . .
F5 F 0.8009(7) 1.0198(9) 0.5380(8) 0.129(4) Uani 1 1 d . U . . .
F6 F 0.8588(7) 0.9470(12) 0.6168(8) 0.127(4) Uani 1 1 d . U . . .
F7 F 0.5731(4) 0.4153(7) 0.3482(5) 0.073(2) Uani 1 1 d . U . . .
F8 F 0.6501(6) 0.4330(9) 0.2771(5) 0.097(3) Uani 1 1 d . U . . .
F9 F 0.6626(4) 0.3541(6) 0.3870(5) 0.069(2) Uani 1 1 d . U . . .
N1 N 0.5232(13) 0.753(2) 0.479(2) 0.045(3) Uani 0.473(6) 1 d . U P A 1
N2 N 0.5963(11) 0.9508(19) 0.5128(12) 0.043(3) Uani 0.473(6) 1 d . U P A 1
N3 N 0.3750(10) 1.004(2) 0.3499(15) 0.060(3) Uani 0.473(6) 1 d . U P A 1
N4 N 0.4477(12) 1.214(2) 0.3803(15) 0.064(3) Uani 0.473(6) 1 d . U P A 1
O1 O 0.5778(3) 0.5701(6) 0.5955(4) 0.0390(15) Uani 1 1 d . . . . .
O2 O 0.5729(5) 0.8118(7) 0.6360(5) 0.069(3) Uani 1 1 d . . . . .
O3 O 0.7087(4) 0.6104(7) 0.5566(5) 0.053(2) Uani 1 1 d . . . . .
O4 O 0.7011(6) 0.8540(7) 0.5896(5) 0.072(3) Uani 1 1 d . . . . .
O5 O 0.6207(3) 0.5856(7) 0.4414(4) 0.0449(18) Uani 1 1 d . . . . .
O6 O 0.6812(3) 0.8071(7) 0.4341(4) 0.0411(16) Uani 1 1 d . . . . .
C1 C 0.5159(5) 0.4313(9) 0.6587(7) 0.047(2) Uani 1 1 d . U . . .
C2 C 0.5353(5) 0.5643(9) 0.6443(6) 0.040(2) Uani 1 1 d . U . . .
C3 C 0.5074(5) 0.6575(9) 0.6837(6) 0.046(2) Uani 1 1 d . U . . .
H3 H 0.474770 0.638235 0.717839 0.055 Uiso 1 1 calc R U . . .
C4 C 0.5259(6) 0.7810(9) 0.6746(7) 0.050(2) Uani 1 1 d . U . . .
C5 C 0.4918(6) 0.8829(9) 0.7147(6) 0.052(2) Uani 1 1 d . U . . .
C6 C 0.4338(7) 0.8646(11) 0.7501(7) 0.058(3) Uani 1 1 d . U . . .
H6 H 0.415213 0.784719 0.751070 0.069 Uiso 1 1 calc R U . . .
C7 C 0.4042(8) 0.9624(11) 0.7830(7) 0.065(3) Uani 1 1 d . U . . .
H7 H 0.365056 0.949486 0.807025 0.078 Uiso 1 1 calc R U . . .
C8 C 0.4299(8) 1.0792(12) 0.7823(8) 0.069(3) Uani 1 1 d . U . . .
H8 H 0.408714 1.146063 0.805656 0.083 Uiso 1 1 calc R U . . .
C9 C 0.4867(8) 1.0982(11) 0.7473(7) 0.066(3) Uani 1 1 d . U . . .
H9 H 0.504328 1.178838 0.746263 0.079 Uiso 1 1 calc R U . . .
C10 C 0.5186(7) 1.0009(10) 0.7134(7) 0.058(3) Uani 1 1 d . U . . .
H10 H 0.557852 1.014437 0.689866 0.070 Uiso 1 1 calc R U . . .
C11 C 0.7980(10) 0.9597(16) 0.6013(10) 0.091(4) Uani 1 1 d . U . . .
C12 C 0.7627(9) 0.8375(15) 0.5903(9) 0.074(4) Uani 1 1 d . U . . .
C13 C 0.7956(8) 0.7347(13) 0.5797(8) 0.072(3) Uani 1 1 d . U . . .
H13 H 0.839997 0.738722 0.582745 0.087 Uiso 1 1 calc R U . . .
C14 C 0.7669(7) 0.6193(13) 0.5642(7) 0.062(3) Uani 1 1 d . U . . .
C15 C 0.8045(6) 0.5058(13) 0.5554(7) 0.061(3) Uani 1 1 d . U . . .
C16 C 0.8656(6) 0.4910(17) 0.5852(9) 0.075(3) Uani 1 1 d . U . . .
H16 H 0.885372 0.556080 0.611911 0.090 Uiso 1 1 calc R U . . .
C17 C 0.8968(7) 0.3750(16) 0.5737(9) 0.074(3) Uani 1 1 d . U . . .
H17 H 0.938641 0.364246 0.590709 0.089 Uiso 1 1 calc R U . . .
C18 C 0.8682(7) 0.2839(15) 0.5401(15) 0.078(4) Uani 1 1 d . U . . .
H18 H 0.887688 0.205116 0.537426 0.093 Uiso 1 1 calc R U . . .
C19 C 0.8098(7) 0.3009(15) 0.5083(9) 0.076(3) Uani 1 1 d . U . . .
H19 H 0.791430 0.236018 0.480151 0.091 Uiso 1 1 calc R U . . .
C20 C 0.7775(6) 0.4125(12) 0.5171(8) 0.061(3) Uani 1 1 d . U . . .
H20 H 0.736875 0.422552 0.496355 0.073 Uiso 1 1 calc R U . . .
C21 C 0.6355(6) 0.4423(11) 0.3460(7) 0.055(3) Uani 1 1 d . U . . .
C22 C 0.6469(6) 0.5692(10) 0.3822(6) 0.046(2) Uani 1 1 d . U . . .
C23 C 0.6864(6) 0.6513(11) 0.3437(6) 0.056(3) Uani 1 1 d . U . . .
H23 H 0.703982 0.626567 0.297387 0.068 Uiso 1 1 calc R U . . .
C24 C 0.7008(5) 0.7697(10) 0.3723(6) 0.044(2) Uani 1 1 d . U . . .
C25 C 0.7387(6) 0.8588(11) 0.3268(6) 0.052(2) Uani 1 1 d . U . . .
C26 C 0.7562(6) 0.8388(10) 0.2536(6) 0.048(2) Uani 1 1 d . U . . .
H26 H 0.744576 0.763979 0.229544 0.057 Uiso 1 1 calc R U . . .
C27 C 0.7904(6) 0.9268(12) 0.2149(7) 0.056(3) Uani 1 1 d . U . . .
H27 H 0.813603 0.905981 0.171554 0.067 Uiso 0.500(13) 1 calc R U P B 1
H27A H 0.792274 0.925480 0.162060 0.067 Uiso 0.500(13) 1 calc R U P B 2
C28 C 0.7891(13) 1.054(2) 0.2440(14) 0.049(4) Uani 0.500(13) 1 d . U P B 1
H28 H 0.803299 1.120709 0.214059 0.058 Uiso 0.500(13) 1 calc R U P B 1
C29 C 0.7670(12) 1.076(2) 0.3157(13) 0.048(3) Uani 0.500(13) 1 d . U P B 1
H29 H 0.771951 1.156081 0.336027 0.058 Uiso 0.500(13) 1 calc R U P B 1
C30 C 0.7395(12) 0.990(2) 0.3571(13) 0.044(3) Uani 0.500(13) 1 d . U P B 1
H30 H 0.721045 1.009612 0.403747 0.052 Uiso 0.500(13) 1 calc R U P B 1
C31 C 0.4874(19) 0.652(3) 0.467(3) 0.050(4) Uani 0.473(6) 1 d . U P A 1
H31 H 0.502044 0.573849 0.484176 0.060 Uiso 0.473(6) 1 calc R U P A 1
C32 C 0.4312(13) 0.657(2) 0.4315(17) 0.049(4) Uani 0.473(6) 1 d . U P A 1
H32 H 0.406018 0.586293 0.423214 0.059 Uiso 0.473(6) 1 calc R U P A 1
C33 C 0.4120(13) 0.782(3) 0.4064(17) 0.047(3) Uani 0.473(6) 1 d . U P A 1
H33 H 0.373675 0.790656 0.379917 0.056 Uiso 0.473(6) 1 calc R U P A 1
C34 C 0.4457(12) 0.882(2) 0.4192(15) 0.047(3) Uani 0.473(6) 1 d . U P A 1
C35 C 0.5021(13) 0.865(2) 0.4560(16) 0.046(3) Uani 0.473(6) 1 d . U P A 1
C36 C 0.6270(11) 1.0536(17) 0.531(2) 0.042(3) Uani 0.473(6) 1 d . U P A 1
H36 H 0.664590 1.044381 0.558757 0.051 Uiso 0.473(6) 1 calc R U P A 1
C37 C 0.6095(12) 1.170(2) 0.5130(15) 0.052(4) Uani 0.473(6) 1 d . U P A 1
H37 H 0.633520 1.238651 0.530059 0.063 Uiso 0.473(6) 1 calc R U P A 1
C38 C 0.5565(17) 1.190(3) 0.470(2) 0.054(3) Uani 0.473(6) 1 d . U P A 1
H38 H 0.545063 1.270256 0.453032 0.065 Uiso 0.473(6) 1 calc R U P A 1
C39 C 0.5202(12) 1.084(2) 0.4510(15) 0.048(3) Uani 0.473(6) 1 d . U P A 1
C40 C 0.5423(14) 0.971(2) 0.4748(15) 0.043(3) Uani 0.473(6) 1 d . U P A 1
C41 C 0.4611(13) 1.102(2) 0.4079(16) 0.050(3) Uani 0.473(6) 1 d . U P A 1
C42 C 0.4249(14) 0.997(3) 0.3925(17) 0.049(3) Uani 0.473(6) 1 d . U P A 1
C43 C 0.3659(18) 1.132(4) 0.327(2) 0.064(4) Uani 0.473(6) 1 d . U P A 1
H43 H 0.329056 1.146156 0.298222 0.077 Uiso 0.473(6) 1 calc R U P A 1
C44 C 0.3985(15) 1.224(3) 0.3381(19) 0.067(4) Uani 0.473(6) 1 d . U P A 1
H44 H 0.387846 1.301828 0.316577 0.081 Uiso 0.473(6) 1 calc R U P A 1
N1A N 0.5093(12) 0.723(2) 0.4735(17) 0.045(3) Uani 0.527(6) 1 d . . P A 2
N2A N 0.5691(11) 0.9421(18) 0.4914(12) 0.043(3) Uani 0.527(6) 1 d . . P A 2
N3A N 0.3419(10) 0.9241(19) 0.3326(13) 0.060(3) Uani 0.527(6) 1 d . . P A 2
N4A N 0.4040(11) 1.151(2) 0.3548(14) 0.064(3) Uani 0.527(6) 1 d . . P A 2
C28A C 0.8217(13) 1.017(2) 0.2553(14) 0.049(4) Uani 0.500(13) 1 d . . P B 2
H28A H 0.851914 1.067257 0.231031 0.058 Uiso 0.500(13) 1 calc R U P B 2
C29A C 0.8099(12) 1.034(2) 0.3292(13) 0.048(3) Uani 0.500(13) 1 d . . P B 2
H29A H 0.826695 1.103921 0.354213 0.058 Uiso 0.500(13) 1 calc R U P B 2
C30A C 0.7729(12) 0.948(2) 0.3683(13) 0.044(3) Uani 0.500(13) 1 d . . P B 2
H30A H 0.770784 0.949826 0.421180 0.052 Uiso 0.500(13) 1 calc R U P B 2
C31A C 0.4787(17) 0.616(2) 0.463(2) 0.050(4) Uani 0.527(6) 1 d . . P A 2
H31A H 0.496714 0.544177 0.484143 0.060 Uiso 0.527(6) 1 calc R U P A 2
C32A C 0.4222(12) 0.602(2) 0.4237(15) 0.049(4) Uani 0.527(6) 1 d . . P A 2
H32A H 0.403744 0.522990 0.416138 0.059 Uiso 0.527(6) 1 calc R U P A 2
C33A C 0.3951(10) 0.708(2) 0.3966(13) 0.047(3) Uani 0.527(6) 1 d . . P A 2
H33A H 0.356232 0.701335 0.370991 0.056 Uiso 0.527(6) 1 calc R U P A 2
C34A C 0.4221(12) 0.828(2) 0.4050(16) 0.047(3) Uani 0.527(6) 1 d . . P A 2
C35A C 0.4790(11) 0.826(2) 0.4455(14) 0.046(3) Uani 0.527(6) 1 d . . P A 2
C36A C 0.5949(10) 1.0489(18) 0.5004(13) 0.042(3) Uani 0.527(6) 1 d . . P A 2
H36A H 0.635395 1.050432 0.522498 0.051 Uiso 0.527(6) 1 calc R U P A 2
C37A C 0.5681(15) 1.165(2) 0.4801(19) 0.052(4) Uani 0.527(6) 1 d . . P A 2
H37A H 0.587261 1.240375 0.494346 0.063 Uiso 0.527(6) 1 calc R U P A 2
C38A C 0.5147(12) 1.163(2) 0.4400(14) 0.054(3) Uani 0.527(6) 1 d . . P A 2
H38A H 0.499771 1.238533 0.419210 0.065 Uiso 0.527(6) 1 calc R U P A 2
C39A C 0.4791(12) 1.050(2) 0.4277(13) 0.048(3) Uani 0.527(6) 1 d . . P A 2
C40A C 0.5104(11) 0.944(2) 0.4550(13) 0.043(3) Uani 0.527(6) 1 d . . P A 2
C41A C 0.4259(13) 1.047(2) 0.3863(15) 0.050(3) Uani 0.527(6) 1 d . . P A 2
C42A C 0.3956(11) 0.931(2) 0.3729(14) 0.049(3) Uani 0.527(6) 1 d . . P A 2
C43A C 0.3211(12) 1.025(2) 0.3042(17) 0.064(4) Uani 0.527(6) 1 d . . P A 2
H43A H 0.283399 1.021905 0.276146 0.077 Uiso 0.527(6) 1 calc R U P A 2
C44A C 0.3489(15) 1.132(4) 0.312(2) 0.067(4) Uani 0.527(6) 1 d . . P A 2
H44A H 0.331163 1.201121 0.286983 0.081 Uiso 0.527(6) 1 calc R U P A 2

loop_
_atom_site_aniso_label
_atom_site_aniso_U_11
_atom_site_aniso_U_22
_atom_site_aniso_U_33
_atom_site_aniso_U_23
_atom_site_aniso_U_13
_atom_site_aniso_U_12
Y1 0.0801(6) 0.0274(3) 0.0369(4) -0.0050(6) 0.0222(4) -0.0151(4)
F1 0.083(5) 0.043(4) 0.123(8) 0.029(5) 0.007(5) 0.002(4)
F2 0.111(6) 0.034(3) 0.109(7) 0.010(4) 0.067(6) -0.008(4)
F3 0.101(6) 0.054(4) 0.094(6) -0.017(4) 0.008(5) -0.041(4)
F4 0.132(7) 0.052(4) 0.093(7) -0.031(5) -0.037(6) -0.006(5)
F5 0.202(9) 0.086(6) 0.100(7) 0.011(7) -0.002(8) -0.065(6)
F6 0.146(9) 0.103(8) 0.131(10) -0.032(7) 0.009(8) -0.065(7)
F7 0.083(5) 0.058(4) 0.079(6) -0.012(4) -0.024(4) -0.028(4)
F8 0.161(8) 0.075(5) 0.057(5) -0.030(4) 0.025(5) -0.052(6)
F9 0.088(5) 0.041(3) 0.078(5) -0.007(4) -0.007(4) -0.003(4)
N1 0.059(7) 0.033(7) 0.044(5) 0.011(6) 0.005(6) 0.000(5)
N2 0.063(8) 0.023(4) 0.043(7) 0.008(5) 0.007(6) -0.003(6)
N3 0.066(7) 0.054(6) 0.060(7) 0.015(6) 0.003(6) 0.008(5)
N4 0.075(7) 0.051(6) 0.066(7) 0.020(6) 0.005(6) 0.006(6)
O1 0.057(4) 0.029(3) 0.032(3) 0.004(3) 0.010(3) -0.016(3)
O2 0.120(8) 0.034(4) 0.053(5) -0.014(4) 0.059(5) -0.026(4)
O3 0.057(4) 0.043(4) 0.058(5) -0.013(4) 0.008(4) -0.012(3)
O4 0.139(9) 0.041(4) 0.038(5) -0.016(4) 0.015(5) -0.034(5)
O5 0.061(4) 0.034(3) 0.039(4) -0.006(3) 0.006(3) -0.016(3)
O6 0.053(4) 0.043(4) 0.027(4) -0.001(3) 0.011(3) -0.016(3)
C1 0.057(5) 0.025(4) 0.060(6) 0.002(4) 0.016(5) -0.004(4)
C2 0.055(5) 0.027(4) 0.038(5) 0.006(4) 0.003(4) -0.008(4)
C3 0.072(6) 0.029(4) 0.036(5) 0.007(4) 0.016(4) -0.007(4)
C4 0.080(6) 0.031(4) 0.040(5) 0.005(4) 0.013(5) -0.005(4)
C5 0.095(7) 0.031(4) 0.029(5) 0.001(4) 0.015(5) 0.010(5)
C6 0.093(7) 0.040(5) 0.041(5) 0.005(4) 0.021(5) 0.007(5)
C7 0.104(7) 0.049(5) 0.043(6) 0.009(5) 0.022(6) 0.024(6)
C8 0.120(9) 0.046(6) 0.042(6) 0.005(5) 0.006(6) 0.022(6)
C9 0.122(8) 0.036(5) 0.040(6) 0.009(5) 0.000(6) 0.006(6)
C10 0.108(7) 0.034(4) 0.033(5) 0.008(4) 0.017(5) 0.000(5)
C11 0.135(10) 0.080(8) 0.058(8) 0.003(7) -0.012(8) -0.039(8)
C12 0.104(8) 0.073(7) 0.046(6) -0.010(6) 0.002(6) -0.052(7)
C13 0.098(7) 0.068(6) 0.051(6) -0.014(6) 0.005(6) -0.040(6)
C14 0.074(6) 0.071(6) 0.041(5) -0.003(5) 0.000(5) -0.026(5)
C15 0.064(6) 0.072(6) 0.046(5) 0.006(5) -0.005(5) -0.013(5)
C16 0.066(6) 0.099(8) 0.059(7) 0.003(7) -0.008(6) -0.025(6)
C17 0.061(6) 0.095(8) 0.066(7) 0.020(7) -0.006(6) 0.006(6)
C18 0.068(6) 0.091(7) 0.074(8) 0.019(8) -0.010(6) 0.009(6)
C19 0.073(7) 0.078(7) 0.076(7) 0.009(6) -0.018(6) -0.008(6)
C20 0.063(6) 0.068(6) 0.053(6) 0.005(5) -0.014(5) -0.010(5)
C21 0.089(8) 0.042(5) 0.034(6) -0.007(5) 0.017(5) -0.017(5)
C22 0.072(6) 0.038(5) 0.029(5) -0.007(4) -0.005(5) -0.015(5)
C23 0.095(7) 0.047(5) 0.028(5) -0.006(4) 0.017(5) -0.021(5)
C24 0.062(6) 0.042(5) 0.027(5) -0.002(4) 0.009(4) -0.014(4)
C25 0.074(6) 0.047(5) 0.034(5) 0.000(4) 0.015(5) -0.022(5)
C26 0.065(6) 0.040(5) 0.039(5) -0.002(4) 0.003(4) -0.015(4)
C27 0.073(7) 0.059(6) 0.035(5) 0.001(5) 0.016(5) -0.015(5)
C28 0.060(9) 0.044(8) 0.042(7) 0.001(6) 0.014(8) -0.019(7)
C29 0.065(7) 0.039(6) 0.040(7) -0.002(6) 0.008(7) -0.014(6)
C30 0.060(8) 0.043(7) 0.028(6) 0.002(6) 0.010(6) -0.017(6)
C31 0.059(8) 0.035(9) 0.056(7) 0.012(9) -0.008(6) -0.003(8)
C32 0.057(7) 0.039(9) 0.052(7) 0.014(8) -0.009(6) -0.007(8)
C33 0.051(7) 0.040(7) 0.049(6) 0.019(7) 0.004(6) 0.003(6)
C34 0.055(6) 0.038(7) 0.049(6) 0.007(6) -0.001(6) -0.001(5)
C35 0.058(7) 0.033(6) 0.049(6) 0.013(6) 0.009(6) -0.003(5)
C36 0.049(7) 0.033(5) 0.045(7) -0.001(6) 0.009(5) -0.011(6)
C37 0.068(8) 0.031(6) 0.058(8) 0.018(6) 0.011(7) -0.007(7)
C38 0.065(7) 0.040(7) 0.057(7) 0.013(6) 0.013(6) 0.005(6)
C39 0.063(6) 0.038(6) 0.044(6) 0.015(5) 0.012(5) 0.006(5)
C40 0.055(7) 0.031(6) 0.043(6) 0.011(5) 0.008(6) -0.001(6)
C41 0.062(6) 0.037(6) 0.051(6) 0.014(6) 0.005(6) 0.001(6)
C42 0.057(6) 0.038(6) 0.052(6) 0.015(6) 0.004(5) 0.005(5)
C43 0.071(9) 0.052(7) 0.071(9) 0.013(7) -0.002(8) 0.016(7)
C44 0.069(8) 0.064(8) 0.069(9) 0.023(8) -0.008(8) 0.012(8)
N1A 0.059(7) 0.033(7) 0.044(5) 0.011(6) 0.005(6) 0.000(5)
N2A 0.063(8) 0.023(4) 0.043(7) 0.008(5) 0.007(6) -0.003(6)
N3A 0.066(7) 0.054(6) 0.060(7) 0.015(6) 0.003(6) 0.008(5)
N4A 0.075(7) 0.051(6) 0.066(7) 0.020(6) 0.005(6) 0.006(6)
C28A 0.060(9) 0.044(8) 0.042(7) 0.001(6) 0.014(8) -0.019(7)
C29A 0.065(7) 0.039(6) 0.040(7) -0.002(6) 0.008(7) -0.014(6)
C30A 0.060(8) 0.043(7) 0.028(6) 0.002(6) 0.010(6) -0.017(6)
C31A 0.059(8) 0.035(9) 0.056(7) 0.012(9) -0.008(6) -0.003(8)
C32A 0.057(7) 0.039(9) 0.052(7) 0.014(8) -0.009(6) -0.007(8)
C33A 0.051(7) 0.040(7) 0.049(6) 0.019(7) 0.004(6) 0.003(6)
C34A 0.055(6) 0.038(7) 0.049(6) 0.007(6) -0.001(6) -0.001(5)
C35A 0.058(7) 0.033(6) 0.049(6) 0.013(6) 0.009(6) -0.003(5)
C36A 0.049(7) 0.033(5) 0.045(7) -0.001(6) 0.009(5) -0.011(6)
C37A 0.068(8) 0.031(6) 0.058(8) 0.018(6) 0.011(7) -0.007(7)
C38A 0.065(7) 0.040(7) 0.057(7) 0.013(6) 0.013(6) 0.005(6)
C39A 0.063(6) 0.038(6) 0.044(6) 0.015(5) 0.012(5) 0.006(5)
C40A 0.055(7) 0.031(6) 0.043(6) 0.011(5) 0.008(6) -0.001(6)
C41A 0.062(6) 0.037(6) 0.051(6) 0.014(6) 0.005(6) 0.001(6)
C42A 0.057(6) 0.038(6) 0.052(6) 0.015(6) 0.004(5) 0.005(5)
C43A 0.071(9) 0.052(7) 0.071(9) 0.013(7) -0.002(8) 0.016(7)
C44A 0.069(8) 0.064(8) 0.069(9) 0.023(8) -0.008(8) 0.012(8)

loop_
_atom_type_symbol
_atom_type_description
_atom_type_scat_dispersion_real
_atom_type_scat_dispersion_imag
_atom_type_scat_source
C C 0.0181 0.0091 'International Tables Vol C Tables 4.2.6.8 and 6.1.1.4'
H H 0.0000 0.0000 'International Tables Vol C Tables 4.2.6.8 and 6.1.1.4'
N N 0.0311 0.0180 'International Tables Vol C Tables 4.2.6.8 and 6.1.1.4'
O O 0.0492 0.0322 'International Tables Vol C Tables 4.2.6.8 and 6.1.1.4'
Y Y -0.2670 2.0244 'International Tables Vol C Tables 4.2.6.8 and 6.1.1.4'
F F 0.0727 0.0534 'International Tables Vol C Tables 4.2.6.8 and 6.1.1.4'

loop_
_geom_angle_atom_site_label_1
_geom_angle_atom_site_label_2
_geom_angle_atom_site_label_3
_geom_angle
_geom_angle_site_symmetry_1
_geom_angle_site_symmetry_3
_geom_angle_publ_flag
O3 Y1 O2 116.4(4) . . ?
O3 Y1 O6 85.5(3) . . ?
O2 Y1 O6 138.5(2) . . ?
O3 Y1 O5 75.2(3) . . ?
O2 Y1 O5 144.5(3) . . ?
O6 Y1 O5 72.4(3) . . ?
O3 Y1 O1 78.5(3) . . ?
O2 Y1 O1 72.2(3) . . ?
O6 Y1 O1 149.3(3) . . ?
O5 Y1 O1 78.2(3) . . ?
O3 Y1 O4 71.9(3) . . ?
O2 Y1 O4 77.7(4) . . ?
O6 Y1 O4 76.7(3) . . ?
O5 Y1 O4 136.0(3) . . ?
O1 Y1 O4 121.5(3) . . ?
O3 Y1 N1 147.2(7) . . ?
O2 Y1 N1 82.5(9) . . ?
O6 Y1 N1 97.5(8) . . ?
O5 Y1 N1 74.7(8) . . ?
O1 Y1 N1 83.0(7) . . ?
O4 Y1 N1 140.7(7) . . ?
O3 Y1 N2 141.3(6) . . ?
O2 Y1 N2 70.0(6) . . ?
O6 Y1 N2 71.5(5) . . ?
O5 Y1 N2 123.4(6) . . ?
O1 Y1 N2 134.9(5) . . ?
O4 Y1 N2 72.8(6) . . ?
N1 Y1 N2 68.6(8) . . ?
O3 Y1 N2A 154.1(5) . . ?
O2 Y1 N2A 73.1(5) . . ?
O6 Y1 N2A 73.8(5) . . ?
O5 Y1 N2A 111.9(5) . . ?
O1 Y1 N2A 126.9(5) . . ?
O4 Y1 N2A 88.0(6) . . ?
O3 Y1 N1A 140.2(5) . . ?
O2 Y1 N1A 84.6(7) . . ?
O6 Y1 N1A 100.7(7) . . ?
O5 Y1 N1A 69.6(6) . . ?
O1 Y1 N1A 76.7(6) . . ?
O4 Y1 N1A 147.9(6) . . ?
N2A Y1 N1A 61.2(7) . . ?
C31 N1 C35 119(3) . . ?
C31 N1 Y1 121(2) . . ?
C35 N1 Y1 120.2(18) . . ?
C36 N2 C40 114(2) . . ?
C36 N2 Y1 130.1(18) . . ?
C40 N2 Y1 115.8(17) . . ?
C42 N3 C43 109(3) . . ?
C44 N4 C41 118(3) . . ?
C2 O1 Y1 132.6(6) . . ?
C4 O2 Y1 136.0(7) . . ?
C14 O3 Y1 139.2(8) . . ?
C12 O4 Y1 129.1(8) . . ?
C22 O5 Y1 135.7(7) . . ?
C24 O6 Y1 139.0(7) . . ?
F1 C1 F2 109.2(11) . . ?
F1 C1 F3 105.0(10) . . ?
F2 C1 F3 104.8(9) . . ?
F1 C1 C2 112.9(9) . . ?
F2 C1 C2 113.9(9) . . ?
F3 C1 C2 110.3(10) . . ?
O1 C2 C3 129.5(9) . . ?
O1 C2 C1 111.2(9) . . ?
C3 C2 C1 119.4(9) . . ?
C2 C3 C4 121.2(10) . . ?
C2 C3 H3 119.4 . . ?
C4 C3 H3 119.4 . . ?
O2 C4 C3 122.6(11) . . ?
O2 C4 C5 116.9(9) . . ?
C3 C4 C5 120.3(11) . . ?
C10 C5 C6 119.7(11) . . ?
C10 C5 C4 117.6(11) . . ?
C6 C5 C4 122.6(10) . . ?
C7 C6 C5 119.5(12) . . ?
C7 C6 H6 120.2 . . ?
C5 C6 H6 120.2 . . ?
C6 C7 C8 121.5(14) . . ?
C6 C7 H7 119.2 . . ?
C8 C7 H7 119.2 . . ?
C7 C8 C9 119.3(13) . . ?
C7 C8 H8 120.3 . . ?
C9 C8 H8 120.3 . . ?
C8 C9 C10 121.0(12) . . ?
C8 C9 H9 119.5 . . ?
C10 C9 H9 119.5 . . ?
C9 C10 C5 118.9(13) . . ?
C9 C10 H10 120.5 . . ?
C5 C10 H10 120.5 . . ?
F5 C11 F6 100.8(16) . . ?
F5 C11 F4 112.7(16) . . ?
F6 C11 F4 106.6(14) . . ?
F5 C11 C12 109.8(14) . . ?
F6 C11 C12 114.5(17) . . ?
F4 C11 C12 112.0(15) . . ?
O4 C12 C13 129.4(12) . . ?
O4 C12 C11 111.8(16) . . ?
C13 C12 C11 118.7(16) . . ?
C12 C13 C14 122.5(15) . . ?
C12 C13 H13 118.7 . . ?
C14 C13 H13 118.7 . . ?
O3 C14 C13 121.1(15) . . ?
O3 C14 C15 117.6(11) . . ?
C13 C14 C15 121.4(13) . . ?
C20 C15 C16 120.0(14) . . ?
C20 C15 C14 116.5(12) . . ?
C16 C15 C14 123.5(13) . . ?
C15 C16 C17 118.1(15) . . ?
C15 C16 H16 121.0 . . ?
C17 C16 H16 121.0 . . ?
C18 C17 C16 120.6(14) . . ?
C18 C17 H17 119.7 . . ?
C16 C17 H17 119.7 . . ?
C17 C18 C19 120.8(16) . . ?
C17 C18 H18 119.6 . . ?
C19 C18 H18 119.6 . . ?
C18 C19 C20 120.8(15) . . ?
C18 C19 H19 119.6 . . ?
C20 C19 H19 119.6 . . ?
C15 C20 C19 119.5(12) . . ?
C15 C20 H20 120.2 . . ?
C19 C20 H20 120.2 . . ?
F8 C21 F9 111.7(12) . . ?
F8 C21 F7 104.5(11) . . ?
F9 C21 F7 104.7(9) . . ?
F8 C21 C22 116.1(10) . . ?
F9 C21 C22 109.6(10) . . ?
F7 C21 C22 109.5(10) . . ?
O5 C22 C23 127.8(10) . . ?
O5 C22 C21 115.3(9) . . ?
C23 C22 C21 116.8(10) . . ?
C22 C23 C24 121.6(10) . . ?
C22 C23 H23 119.2 . . ?
C24 C23 H23 119.2 . . ?
O6 C24 C23 122.8(9) . . ?
O6 C24 C25 117.1(9) . . ?
C23 C24 C25 120.0(10) . . ?
C26 C25 C30A 117.8(12) . . ?
C26 C25 C24 124.2(10) . . ?
C30A C25 C24 115.3(12) . . ?
C26 C25 C30 118.9(12) . . ?
C24 C25 C30 114.2(12) . . ?
C25 C26 C27 120.7(11) . . ?
C25 C26 H26 119.7 . . ?
C27 C26 H26 119.7 . . ?
C28A C27 C26 118.4(14) . . ?
C26 C27 C28 117.0(13) . . ?
C26 C27 H27 121.5 . . ?
C28 C27 H27 121.5 . . ?
C28A C27 H27A 120.8 . . ?
C26 C27 H27A 120.8 . . ?
C29 C28 C27 119.5(19) . . ?
C29 C28 H28 120.2 . . ?
C27 C28 H28 120.2 . . ?
C30 C29 C28 123(2) . . ?
C30 C29 H29 118.3 . . ?
C28 C29 H29 118.3 . . ?
C29 C30 C25 117.2(19) . . ?
C29 C30 H30 121.4 . . ?
C25 C30 H30 121.4 . . ?
N1 C31 C32 122(3) . . ?
N1 C31 H31 118.8 . . ?
C32 C31 H31 118.8 . . ?
C31 C32 C33 115(3) . . ?
C31 C32 H32 122.3 . . ?
C33 C32 H32 122.3 . . ?
C34 C33 C32 123(3) . . ?
C34 C33 H33 118.5 . . ?
C32 C33 H33 118.5 . . ?
C33 C34 C35 117(2) . . ?
C33 C34 C42 120(3) . . ?
C35 C34 C42 124(3) . . ?
N1 C35 C34 123(3) . . ?
N1 C35 C40 116(2) . . ?
C34 C35 C40 121(2) . . ?
N2 C36 C37 126(3) . . ?
N2 C36 H36 117.1 . . ?
C37 C36 H36 117.1 . . ?
C36 C37 C38 120(3) . . ?
C36 C37 H37 120.0 . . ?
C38 C37 H37 120.0 . . ?
C37 C38 C39 117(3) . . ?
C37 C38 H38 121.5 . . ?
C39 C38 H38 121.5 . . ?
C40 C39 C38 117(3) . . ?
C40 C39 C41 124(3) . . ?
C38 C39 C41 119(2) . . ?
N2 C40 C39 126(3) . . ?
N2 C40 C35 119(2) . . ?
C39 C40 C35 115(3) . . ?
N4 C41 C42 123(3) . . ?
N4 C41 C39 119(2) . . ?
C42 C41 C39 118(2) . . ?
N3 C42 C41 121(3) . . ?
N3 C42 C34 120(3) . . ?
C41 C42 C34 118(3) . . ?
C44 C43 N3 130(3) . . ?
C44 C43 H43 114.9 . . ?
N3 C43 H43 114.9 . . ?
C43 C44 N4 119(3) . . ?
C43 C44 H44 120.7 . . ?
N4 C44 H44 120.7 . . ?
C31A N1A C35A 114(3) . . ?
C31A N1A Y1 123(2) . . ?
C35A N1A Y1 122.7(15) . . ?
C36A N2A C40A 115(2) . . ?
C36A N2A Y1 122.4(18) . . ?
C40A N2A Y1 122.4(14) . . ?
C43A N3A C42A 117(2) . . ?
C41A N4A C44A 113(3) . . ?
C29A C28A C27 121.1(19) . . ?
C29A C28A H28A 119.5 . . ?
C27 C28A H28A 119.5 . . ?
C28A C29A C30A 120(2) . . ?
C28A C29A H29A 120.0 . . ?
C30A C29A H29A 120.0 . . ?
C29A C30A C25 118.3(19) . . ?
C29A C30A H30A 120.9 . . ?
C25 C30A H30A 120.9 . . ?
N1A C31A C32A 126(3) . . ?
N1A C31A H31A 117.1 . . ?
C32A C31A H31A 117.1 . . ?
C33A C32A C31A 116(2) . . ?
C33A C32A H32A 121.8 . . ?
C31A C32A H32A 121.8 . . ?
C32A C33A C34A 124(2) . . ?
C32A C33A H33A 118.2 . . ?
C34A C33A H33A 118.2 . . ?
C42A C34A C35A 126(2) . . ?
C42A C34A C33A 122(2) . . ?
C35A C34A C33A 112(2) . . ?
N1A C35A C34A 127(2) . . ?
N1A C35A C40A 117(2) . . ?
C34A C35A C40A 116(2) . . ?
N2A C36A C37A 126(2) . . ?
N2A C36A H36A 117.2 . . ?
C37A C36A H36A 117.2 . . ?
C38A C37A C36A 118(3) . . ?
C38A C37A H37A 121.1 . . ?
C36A C37A H37A 121.1 . . ?
C37A C38A C39A 122(2) . . ?
C37A C38A H38A 118.9 . . ?
C39A C38A H38A 118.9 . . ?
C41A C39A C40A 124(2) . . ?
C41A C39A C38A 123(2) . . ?
C40A C39A C38A 113(2) . . ?
N2A C40A C39A 126(2) . . ?
N2A C40A C35A 116.9(19) . . ?
C39A C40A C35A 117(2) . . ?
N4A C41A C39A 120(3) . . ?
N4A C41A C42A 121(3) . . ?
C39A C41A C42A 119(2) . . ?
N3A C42A C34A 122(2) . . ?
N3A C42A C41A 121(2) . . ?
C34A C42A C41A 117(2) . . ?
N3A C43A C44A 124(3) . . ?
N3A C43A H43A 118.1 . . ?
C44A C43A H43A 118.1 . . ?
C43A C44A N4A 124(3) . . ?
C43A C44A H44A 117.9 . . ?
N4A C44A H44A 117.9 . . ?

loop_
_geom_bond_atom_site_label_1
_geom_bond_atom_site_label_2
_geom_bond_distance
_geom_bond_site_symmetry_2
_geom_bond_publ_flag
Y1 O3 2.287(8) . ?
Y1 O2 2.294(8) . ?
Y1 O6 2.302(7) . ?
Y1 O5 2.309(7) . ?
Y1 O1 2.315(6) . ?
Y1 O4 2.322(10) . ?
Y1 N1 2.37(3) . ?
Y1 N2 2.44(2) . ?
Y1 N2A 2.64(2) . ?
Y1 N1A 2.68(3) . ?
F1 C1 1.306(13) . ?
F2 C1 1.327(13) . ?
F3 C1 1.342(16) . ?
F4 C11 1.34(2) . ?
F5 C11 1.31(2) . ?
F6 C11 1.33(2) . ?
F7 C21 1.363(15) . ?
F8 C21 1.278(15) . ?
F9 C21 1.337(15) . ?
N1 C31 1.35(3) . ?
N1 C35 1.36(4) . ?
N2 C36 1.33(3) . ?
N2 C40 1.36(4) . ?
N3 C42 1.31(4) . ?
N3 C43 1.46(5) . ?
N4 C44 1.30(4) . ?
N4 C41 1.34(3) . ?
O1 C2 1.261(12) . ?
O2 C4 1.263(14) . ?
O3 C14 1.254(15) . ?
O4 C12 1.33(2) . ?
O5 C22 1.215(14) . ?
O6 C24 1.253(13) . ?
C1 C2 1.519(12) . ?
C2 C3 1.368(14) . ?
C3 C4 1.402(13) . ?
C3 H3 0.9500 . ?
C4 C5 1.505(15) . ?
C5 C10 1.398(16) . ?
C5 C6 1.405(18) . ?
C6 C7 1.366(16) . ?
C6 H6 0.9500 . ?
C7 C8 1.38(2) . ?
C7 H7 0.9500 . ?
C8 C9 1.38(2) . ?
C8 H8 0.9500 . ?
C9 C10 1.392(18) . ?
C9 H9 0.9500 . ?
C10 H10 0.9500 . ?
C11 C12 1.53(2) . ?
C12 C13 1.33(2) . ?
C13 C14 1.417(17) . ?
C13 H13 0.9500 . ?
C14 C15 1.47(2) . ?
C15 C20 1.349(18) . ?
C15 C16 1.418(19) . ?
C16 C17 1.44(2) . ?
C16 H16 0.9500 . ?
C17 C18 1.31(2) . ?
C17 H17 0.9500 . ?
C18 C19 1.38(2) . ?
C18 H18 0.9500 . ?
C19 C20 1.40(2) . ?
C19 H19 0.9500 . ?
C20 H20 0.9500 . ?
C21 C22 1.538(14) . ?
C22 C23 1.406(15) . ?
C23 C24 1.413(14) . ?
C23 H23 0.9500 . ?
C24 C25 1.500(14) . ?
C25 C26 1.382(16) . ?
C25 C30A 1.42(2) . ?
C25 C30 1.52(2) . ?
C26 C27 1.385(15) . ?
C26 H26 0.9500 . ?
C27 C28A 1.38(3) . ?
C27 C28 1.47(3) . ?
C27 H27 0.9500 . ?
C27 H27A 0.9500 . ?
C28 C29 1.39(3) . ?
C28 H28 0.9500 . ?
C29 C30 1.33(3) . ?
C29 H29 0.9500 . ?
C30 H30 0.9500 . ?
C31 C32 1.36(5) . ?
C31 H31 0.9500 . ?
C32 C33 1.48(3) . ?
C32 H32 0.9500 . ?
C33 C34 1.32(4) . ?
C33 H33 0.9500 . ?
C34 C35 1.38(4) . ?
C34 C42 1.41(3) . ?
C35 C40 1.47(4) . ?
C36 C37 1.35(3) . ?
C36 H36 0.9500 . ?
C37 C38 1.39(5) . ?
C37 H37 0.9500 . ?
C38 C39 1.42(5) . ?
C38 H38 0.9500 . ?
C39 C40 1.38(3) . ?
C39 C41 1.49(4) . ?
C41 C42 1.40(4) . ?
C43 C44 1.24(5) . ?
C43 H43 0.9500 . ?
C44 H44 0.9500 . ?
N1A C31A 1.34(3) . ?
N1A C35A 1.38(3) . ?
N2A C36A 1.29(3) . ?
N2A C40A 1.41(3) . ?
N3A C43A 1.28(3) . ?
N3A C42A 1.36(3) . ?
N4A C41A 1.34(3) . ?
N4A C44A 1.42(4) . ?
C28A C29A 1.36(3) . ?
C28A H28A 0.9500 . ?
C29A C30A 1.41(3) . ?
C29A H29A 0.9500 . ?
C30A H30A 0.9500 . ?
C31A C32A 1.41(4) . ?
C31A H31A 0.9500 . ?
C32A C33A 1.37(3) . ?
C32A H32A 0.9500 . ?
C33A C34A 1.43(3) . ?
C33A H33A 0.9500 . ?
C34A C42A 1.37(3) . ?
C34A C35A 1.42(4) . ?
C35A C40A 1.45(3) . ?
C36A C37A 1.42(3) . ?
C36A H36A 0.9500 . ?
C37A C38A 1.35(5) . ?
C37A H37A 0.9500 . ?
C38A C39A 1.46(3) . ?
C38A H38A 0.9500 . ?
C39A C41A 1.36(4) . ?
C39A C40A 1.42(3) . ?
C41A C42A 1.44(3) . ?
C43A C44A 1.30(5) . ?
C43A H43A 0.9500 . ?
C44A H44A 0.9500 . ?

loop_
_geom_torsion_atom_site_label_1
_geom_torsion_atom_site_label_2
_geom_torsion_atom_site_label_3
_geom_torsion_atom_site_label_4
_geom_torsion
_geom_torsion_site_symmetry_1
_geom_torsion_site_symmetry_2
_geom_torsion_site_symmetry_3
_geom_torsion_site_symmetry_4
_geom_torsion_publ_flag
Y1 O1 C2 C3 -8.8(18) . . . . ?
Y1 O1 C2 C1 172.1(7) . . . . ?
F1 C1 C2 O1 53.7(14) . . . . ?
F2 C1 C2 O1 179.1(10) . . . . ?
F3 C1 C2 O1 -63.4(12) . . . . ?
F1 C1 C2 C3 -125.5(12) . . . . ?
F2 C1 C2 C3 -0.2(17) . . . . ?
F3 C1 C2 C3 117.4(12) . . . . ?
O1 C2 C3 C4 -2(2) . . . . ?
C1 C2 C3 C4 177.1(11) . . . . ?
Y1 O2 C4 C3 30(2) . . . . ?
Y1 O2 C4 C5 -153.6(10) . . . . ?
C2 C3 C4 O2 -7(2) . . . . ?
C2 C3 C4 C5 176.0(11) . . . . ?
O2 C4 C5 C10 -7.2(19) . . . . ?
C3 C4 C5 C10 169.6(12) . . . . ?
O2 C4 C5 C6 170.1(12) . . . . ?
C3 C4 C5 C6 -13(2) . . . . ?
C10 C5 C6 C7 0(2) . . . . ?
C4 C5 C6 C7 -177.5(13) . . . . ?
C5 C6 C7 C8 0(2) . . . . ?
C6 C7 C8 C9 0(2) . . . . ?
C7 C8 C9 C10 -1(2) . . . . ?
C8 C9 C10 C5 1(2) . . . . ?
C6 C5 C10 C9 0(2) . . . . ?
C4 C5 C10 C9 177.2(12) . . . . ?
Y1 O4 C12 C13 -22(2) . . . . ?
Y1 O4 C12 C11 154.4(10) . . . . ?
F5 C11 C12 O4 -80(2) . . . . ?
F6 C11 C12 O4 167.7(15) . . . . ?
F4 C11 C12 O4 46.1(19) . . . . ?
F5 C11 C12 C13 97(2) . . . . ?
F6 C11 C12 C13 -15(2) . . . . ?
F4 C11 C12 C13 -136.7(17) . . . . ?
O4 C12 C13 C14 1(3) . . . . ?
C11 C12 C13 C14 -175.7(14) . . . . ?
Y1 O3 C14 C13 18(2) . . . . ?
Y1 O3 C14 C15 -161.0(9) . . . . ?
C12 C13 C14 O3 3(2) . . . . ?
C12 C13 C14 C15 -177.9(14) . . . . ?
O3 C14 C15 C20 20.8(18) . . . . ?
C13 C14 C15 C20 -158.3(14) . . . . ?
O3 C14 C15 C16 -158.6(13) . . . . ?
C13 C14 C15 C16 22(2) . . . . ?
C20 C15 C16 C17 0(2) . . . . ?
C14 C15 C16 C17 178.9(14) . . . . ?
C15 C16 C17 C18 -3(3) . . . . ?
C16 C17 C18 C19 6(3) . . . . ?
C17 C18 C19 C20 -6(3) . . . . ?
C16 C15 C20 C19 1(2) . . . . ?
C14 C15 C20 C19 -178.3(13) . . . . ?
C18 C19 C20 C15 2(2) . . . . ?
Y1 O5 C22 C23 -8(2) . . . . ?
Y1 O5 C22 C21 170.8(8) . . . . ?
F8 C21 C22 O5 164.5(13) . . . . ?
F9 C21 C22 O5 -67.8(14) . . . . ?
F7 C21 C22 O5 46.5(15) . . . . ?
F8 C21 C22 C23 -16(2) . . . . ?
F9 C21 C22 C23 111.6(12) . . . . ?
F7 C21 C22 C23 -134.1(12) . . . . ?
O5 C22 C23 C24 0(2) . . . . ?
C21 C22 C23 C24 -179.2(12) . . . . ?
Y1 O6 C24 C23 3(2) . . . . ?
Y1 O6 C24 C25 -179.2(8) . . . . ?
C22 C23 C24 O6 3(2) . . . . ?
C22 C23 C24 C25 -174.9(12) . . . . ?
O6 C24 C25 C26 -170.4(12) . . . . ?
C23 C24 C25 C26 7(2) . . . . ?
O6 C24 C25 C30A 28(2) . . . . ?
C23 C24 C25 C30A -154.0(16) . . . . ?
O6 C24 C25 C30 -9.2(19) . . . . ?
C23 C24 C25 C30 168.4(15) . . . . ?
C30A C25 C26 C27 -21(2) . . . . ?
C24 C25 C26 C27 178.9(12) . . . . ?
C30 C25 C26 C27 18(2) . . . . ?
C25 C26 C27 C28A 18(2) . . . . ?
C25 C26 C27 C28 -20(2) . . . . ?
C26 C27 C28 C29 15(3) . . . . ?
C27 C28 C29 C30 -9(4) . . . . ?
C28 C29 C30 C25 7(4) . . . . ?
C26 C25 C30 C29 -11(3) . . . . ?
C24 C25 C30 C29 -173.6(19) . . . . ?
C35 N1 C31 C32 1(6) . . . . ?
Y1 N1 C31 C32 -175(3) . . . . ?
N1 C31 C32 C33 0(6) . . . . ?
C31 C32 C33 C34 -2(5) . . . . ?
C32 C33 C34 C35 2(4) . . . . ?
C32 C33 C34 C42 179(3) . . . . ?
C31 N1 C35 C34 -1(5) . . . . ?
Y1 N1 C35 C34 176(2) . . . . ?
C31 N1 C35 C40 177(3) . . . . ?
Y1 N1 C35 C40 -7(4) . . . . ?
C33 C34 C35 N1 0(4) . . . . ?
C42 C34 C35 N1 -177(3) . . . . ?
C33 C34 C35 C40 -178(3) . . . . ?
C42 C34 C35 C40 5(4) . . . . ?
C40 N2 C36 C37 -2(4) . . . . ?
Y1 N2 C36 C37 176(2) . . . . ?
N2 C36 C37 C38 -3(5) . . . . ?
C36 C37 C38 C39 5(5) . . . . ?
C37 C38 C39 C40 -3(4) . . . . ?
C37 C38 C39 C41 177(3) . . . . ?
C36 N2 C40 C39 4(4) . . . . ?
Y1 N2 C40 C39 -174(2) . . . . ?
C36 N2 C40 C35 -176(2) . . . . ?
Y1 N2 C40 C35 6(3) . . . . ?
C38 C39 C40 N2 -2(4) . . . . ?
C41 C39 C40 N2 179(2) . . . . ?
C38 C39 C40 C35 178(3) . . . . ?
C41 C39 C40 C35 -1(4) . . . . ?
N1 C35 C40 N2 0(4) . . . . ?
C34 C35 C40 N2 178(2) . . . . ?
N1 C35 C40 C39 -180(3) . . . . ?
C34 C35 C40 C39 -2(4) . . . . ?
C44 N4 C41 C42 1(4) . . . . ?
C44 N4 C41 C39 175(3) . . . . ?
C40 C39 C41 N4 -172(3) . . . . ?
C38 C39 C41 N4 8(4) . . . . ?
C40 C39 C41 C42 2(4) . . . . ?
C38 C39 C41 C42 -178(3) . . . . ?
C43 N3 C42 C41 -2(4) . . . . ?
C43 N3 C42 C34 -177(3) . . . . ?
N4 C41 C42 N3 0(5) . . . . ?
C39 C41 C42 N3 -174(3) . . . . ?
N4 C41 C42 C34 175(3) . . . . ?
C39 C41 C42 C34 1(4) . . . . ?
C33 C34 C42 N3 -6(4) . . . . ?
C35 C34 C42 N3 171(3) . . . . ?
C33 C34 C42 C41 179(3) . . . . ?
C35 C34 C42 C41 -4(4) . . . . ?
C42 N3 C43 C44 4(6) . . . . ?
N3 C43 C44 N4 -4(7) . . . . ?
C41 N4 C44 C43 1(5) . . . . ?
C26 C27 C28A C29A -13(3) . . . . ?
C27 C28A C29A C30A 10(4) . . . . ?
C28A C29A C30A C25 -12(4) . . . . ?
C26 C25 C30A C29A 17(3) . . . . ?
C24 C25 C30A C29A 179.5(19) . . . . ?
C35A N1A C31A C32A 4(5) . . . . ?
Y1 N1A C31A C32A -172(3) . . . . ?
N1A C31A C32A C33A -3(5) . . . . ?
C31A C32A C33A C34A 2(4) . . . . ?
C32A C33A C34A C42A 176(3) . . . . ?
C32A C33A C34A C35A -1(4) . . . . ?
C31A N1A C35A C34A -3(5) . . . . ?
Y1 N1A C35A C34A 172(2) . . . . ?
C31A N1A C35A C40A -180(3) . . . . ?
Y1 N1A C35A C40A -4(3) . . . . ?
C42A C34A C35A N1A -175(3) . . . . ?
C33A C34A C35A N1A 2(4) . . . . ?
C42A C34A C35A C40A 2(4) . . . . ?
C33A C34A C35A C40A 179(2) . . . . ?
C40A N2A C36A C37A 3(3) . . . . ?
Y1 N2A C36A C37A -179(2) . . . . ?
N2A C36A C37A C38A -9(4) . . . . ?
C36A C37A C38A C39A 10(4) . . . . ?
C37A C38A C39A C41A -179(3) . . . . ?
C37A C38A C39A C40A -6(3) . . . . ?
C36A N2A C40A C39A 1(3) . . . . ?
Y1 N2A C40A C39A -177.0(17) . . . . ?
C36A N2A C40A C35A -178(2) . . . . ?
Y1 N2A C40A C35A 4(3) . . . . ?
C41A C39A C40A N2A 173(2) . . . . ?
C38A C39A C40A N2A 1(3) . . . . ?
C41A C39A C40A C35A -8(3) . . . . ?
C38A C39A C40A C35A -180(2) . . . . ?
N1A C35A C40A N2A 0(3) . . . . ?
C34A C35A C40A N2A -176(2) . . . . ?
N1A C35A C40A C39A -179(2) . . . . ?
C34A C35A C40A C39A 4(3) . . . . ?
C44A N4A C41A C39A 179(3) . . . . ?
C44A N4A C41A C42A 2(4) . . . . ?
C40A C39A C41A N4A -171(2) . . . . ?
C38A C39A C41A N4A 0(4) . . . . ?
C40A C39A C41A C42A 5(4) . . . . ?
C38A C39A C41A C42A 176(2) . . . . ?
C43A N3A C42A C34A -179(3) . . . . ?
C43A N3A C42A C41A 3(4) . . . . ?
C35A C34A C42A N3A 178(2) . . . . ?
C33A C34A C42A N3A 1(4) . . . . ?
C35A C34A C42A C41A -5(4) . . . . ?
C33A C34A C42A C41A 179(2) . . . . ?
N4A C41A C42A N3A -5(4) . . . . ?
C39A C41A C42A N3A 179(2) . . . . ?
N4A C41A C42A C34A 178(2) . . . . ?
C39A C41A C42A C34A 2(4) . . . . ?
C42A N3A C43A C44A 0(5) . . . . ?
N3A C43A C44A N4A -3(6) . . . . ?
C41A N4A C44A C43A 1(5) . . . . ?
